data_2233358
loop_
_publ_author_name
'Yang, Yong-Li'

_publ_section_title
;
 Poly[[(\m~2~-di-3-pyridylmethanone-\k^2^<i>N</i>:<i>N</i>')(\m~2~-hexafluorosilicato-\k^2^<i>F</i>:<i>F</i>')copper(II)]
 dihydrate]
;
_journal_coeditor_code AA2040
_journal_issue 2
_journal_name_full 'Acta Crystallographica Section E'
_journal_page_first m209
_journal_paper_doi 10.1107/S1600536812002267
_journal_volume 68
_journal_year 2012
_chemical_formula_iupac '[Cu (Si F6) (C11 H8 N2 O)2], 2H2 O'
_chemical_formula_moiety 'C22 H16 Cu F6 N4 O2 Si, (H2 O)2'
_chemical_formula_sum 'C22 H20 Cu F6 N4 O4 Si'
_chemical_formula_weight 610.05
_chemical_name_systematic
;
Poly[[(\m~2~-di-3-pyridylmethanone-\k^2^<i>N</i>:<i>N</i>')(\m~2~-
hexafluorosilicato-\k^2^<i>F</i>:<i>F</i>')copper(II)] dihydrate]
;
_space_group_IT_number 15
_symmetry_cell_setting monoclinic
_symmetry_space_group_name_Hall '-C 2yc'
_symmetry_space_group_name_H-M 'C 1 2/c 1'
_atom_sites_solution_hydrogens geom
_atom_sites_solution_primary direct
_atom_sites_solution_secondary difmap
_audit_creation_method SHELXL97
_cell_angle_alpha 90.00
_cell_angle_beta 123.757(2)
_cell_angle_gamma 90.00
_cell_formula_units_Z 4
_cell_length_a 22.276(3)
_cell_length_b 8.0625(11)
_cell_length_c 15.773(2)
_cell_measurement_reflns_used 245
_cell_measurement_temperature 296(2)
_cell_measurement_theta_max 26.07
_cell_measurement_theta_min 2.20
_cell_volume 2355.2(5)
_computing_cell_refinement 'APEX2 and SAINT (Bruker, 2007)'
_computing_data_collection 'APEX2 (Bruker, 2007)'
_computing_data_reduction 'SAINT (Bruker 2007)'
_computing_molecular_graphics 'SHELXTL (Sheldrick, 2008)'
_computing_publication_material
;
SHELXTL (Sheldrick, 2008) and PLATON (Spek, 2009)
;
_computing_structure_refinement 'SHELXL97 (Sheldrick, 2008)'
_computing_structure_solution 'SHELXS97 (Sheldrick, 2008)'
_diffrn_ambient_temperature 296(2)
_diffrn_measured_fraction_theta_full 0.997
_diffrn_measured_fraction_theta_max 0.997
_diffrn_measurement_device_type
;
Bruker SMART APEXII CCD area-detector'
;
_diffrn_measurement_method '\w scans'
_diffrn_radiation_monochromator graphite
_diffrn_radiation_source 'fine-focus sealed tube'
_diffrn_radiation_type MoK\a
_diffrn_radiation_wavelength 0.71073
_diffrn_reflns_av_R_equivalents 0.0314
_diffrn_reflns_av_sigmaI/netI 0.0336
_diffrn_reflns_limit_h_max 26
_diffrn_reflns_limit_h_min -22
_diffrn_reflns_limit_k_max 9
_diffrn_reflns_limit_k_min -8
_diffrn_reflns_limit_l_max 16
_diffrn_reflns_limit_l_min -18
_diffrn_reflns_number 6195
_diffrn_reflns_theta_full 25.01
_diffrn_reflns_theta_max 25.01
_diffrn_reflns_theta_min 2.20
_exptl_absorpt_coefficient_mu 1.065
_exptl_absorpt_correction_T_max 1.000000
_exptl_absorpt_correction_T_min 0.741699
_exptl_absorpt_correction_type multi-scan
_exptl_absorpt_process_details '(SADABS; Bruker, 2007)'
_exptl_crystal_colour blue
_exptl_crystal_density_diffrn 1.720
_exptl_crystal_density_method 'not measured'
_exptl_crystal_description block
_exptl_crystal_F_000 1236
_exptl_crystal_size_max 0.40
_exptl_crystal_size_mid 0.32
_exptl_crystal_size_min 0.30
_refine_diff_density_max 0.536
_refine_diff_density_min -0.306
_refine_ls_extinction_method none
_refine_ls_goodness_of_fit_ref 1.023
_refine_ls_hydrogen_treatment constr
_refine_ls_matrix_type full
_refine_ls_number_parameters 174
_refine_ls_number_reflns 2082
_refine_ls_number_restraints 0
_refine_ls_restrained_S_all 1.023
_refine_ls_R_factor_all 0.0387
_refine_ls_R_factor_gt 0.0337
_refine_ls_shift/su_max 0.000
_refine_ls_shift/su_mean 0.000
_refine_ls_structure_factor_coef Fsqd
_refine_ls_weighting_details 'calc w=1/[\s^2^(Fo^2^)+(0.0499P)^2^+3.6410P] P=(Fo^2^+2Fc^2^)/3'
_refine_ls_weighting_scheme calc
_refine_ls_wR_factor_gt 0.0905
_refine_ls_wR_factor_ref 0.0943
_reflns_number_gt 1822
_reflns_number_total 2082
_reflns_threshold_expression I>2sigma(I)
_cod_data_source_file aa2040.cif
_cod_data_source_block I
_cod_original_sg_symbol_H-M 'C 2/c'
_cod_database_code 2233358
_cod_database_fobs_code 2233358

loop_
_symmetry_equiv_pos_as_xyz
'x, y, z'
'-x, y, -z+1/2'
'x+1/2, y+1/2, z'
'-x+1/2, y+1/2, -z+1/2'
'-x, -y, -z'
'x, -y, z-1/2'
'-x+1/2, -y+1/2, -z'
'x+1/2, -y+1/2, z-1/2'

loop_
_atom_site_type_symbol
_atom_site_label
_atom_site_fract_x
_atom_site_fract_y
_atom_site_fract_z
_atom_site_U_iso_or_equiv
_atom_site_adp_type
_atom_site_calc_flag
_atom_site_refinement_flags
_atom_site_occupancy
_atom_site_symmetry_multiplicity
Cu Cu1 0.5000 0.74249(4) 0.2500 0.02213(16) Uani d S 1 2
F F1 0.41305(11) 0.2547(2) 0.15265(16) 0.0656(6) Uani d . 1 1
F F2 0.5000 0.4646(2) 0.2500 0.0430(6) Uani d S 1 2
F F3 0.52519(13) 0.25362(17) 0.16853(16) 0.0567(6) Uani d . 1 1
F F4 0.5000 0.0403(2) 0.2500 0.0423(5) Uani d S 1 2
O O1 0.71275(11) 0.6013(2) 0.74098(13) 0.0495(5) Uani d . 1 1
N N1 0.55932(11) 0.2545(2) 0.68811(15) 0.0247(4) Uani d . 1 1
N N2 0.59150(11) 0.7466(2) 0.39361(16) 0.0255(4) Uani d . 1 1
C C1 0.55661(14) 0.1248(3) 0.63175(18) 0.0317(5) Uani d . 1 1
H H1 0.5344 0.0272 0.6319 0.038 Uiso calc R 1 1
C C2 0.58540(15) 0.1321(3) 0.5744(2) 0.0379(6) Uani d . 1 1
H H2 0.5820 0.0409 0.5359 0.045 Uiso calc R 1 1
C C3 0.61944(15) 0.2748(3) 0.5736(2) 0.0357(6) Uani d . 1 1
H H3 0.6373 0.2834 0.5326 0.043 Uiso calc R 1 1
C C4 0.62620(12) 0.4052(3) 0.63604(16) 0.0267(5) Uani d . 1 1
C C5 0.59552(12) 0.3905(3) 0.69197(17) 0.0260(5) Uani d . 1 1
H H5 0.6002 0.4781 0.7336 0.031 Uiso calc R 1 1
C C7 0.66029(13) 0.6594(3) 0.56799(17) 0.0271(5) Uani d . 1 1
C C8 0.70977(14) 0.7864(3) 0.59181(19) 0.0337(6) Uani d . 1 1
H H8 0.7493 0.8005 0.6585 0.040 Uiso calc R 1 1
C C9 0.69953(14) 0.8907(3) 0.51563(19) 0.0369(6) Uani d . 1 1
H H9 0.7322 0.9753 0.5299 0.044 Uiso calc R 1 1
C C10 0.63992(13) 0.8673(3) 0.41792(18) 0.0309(5) Uani d . 1 1
H H10 0.6330 0.9382 0.3667 0.037 Uiso calc R 1 1
C C11 0.60197(13) 0.6426(3) 0.46786(17) 0.0270(5) Uani d . 1 1
H H11 0.5691 0.5573 0.4513 0.032 Uiso calc R 1 1
C C6 0.66989(13) 0.5574(3) 0.65383(17) 0.0310(5) Uani d . 1 1
Si Si1 0.5000 0.25199(9) 0.2500 0.0252(2) Uani d S 1 2
O O1W 0.2808(2) 0.1657(6) 0.1183(4) 0.168(2) Uani d . 1 1
H H1A 0.2777 0.2089 0.1676 0.252 Uiso d R 1 1
H H1B 0.3244 0.1856 0.1308 0.252 Uiso d R 1 1

loop_
_atom_site_aniso_label
_atom_site_aniso_U_11
_atom_site_aniso_U_22
_atom_site_aniso_U_33
_atom_site_aniso_U_12
_atom_site_aniso_U_13
_atom_site_aniso_U_23
Cu1 0.0264(2) 0.0224(2) 0.0210(2) 0.000 0.01529(19) 0.000
F1 0.0410(11) 0.0637(13) 0.0584(13) -0.0046(8) 0.0067(10) 0.0081(8)
F2 0.0645(15) 0.0182(9) 0.0684(15) 0.000 0.0506(13) 0.000
F3 0.1013(17) 0.0365(9) 0.0722(13) -0.0090(8) 0.0731(13) -0.0082(7)
F4 0.0658(15) 0.0203(9) 0.0571(14) 0.000 0.0442(13) 0.000
O1 0.0502(12) 0.0604(13) 0.0247(10) -0.0200(10) 0.0126(9) -0.0002(8)
N1 0.0289(11) 0.0259(10) 0.0233(10) 0.0010(7) 0.0171(9) 0.0014(7)
N2 0.0282(11) 0.0240(10) 0.0259(10) -0.0003(7) 0.0160(9) 0.0008(7)
C1 0.0396(14) 0.0261(12) 0.0355(13) -0.0020(10) 0.0247(11) -0.0023(10)
C2 0.0507(16) 0.0341(13) 0.0412(14) -0.0035(11) 0.0332(13) -0.0097(11)
C3 0.0418(15) 0.0406(14) 0.0334(14) -0.0016(11) 0.0264(12) -0.0009(11)
C4 0.0251(12) 0.0301(12) 0.0221(11) 0.0032(9) 0.0114(10) 0.0056(9)
C5 0.0276(12) 0.0264(11) 0.0235(11) 0.0023(9) 0.0139(10) 0.0010(9)
C7 0.0287(12) 0.0284(11) 0.0267(11) -0.0012(9) 0.0170(10) 0.0005(9)
C8 0.0305(13) 0.0378(13) 0.0284(13) -0.0090(11) 0.0136(11) -0.0047(10)
C9 0.0386(14) 0.0338(13) 0.0400(14) -0.0112(11) 0.0229(12) -0.0023(11)
C10 0.0372(13) 0.0271(11) 0.0339(12) -0.0031(10) 0.0232(11) 0.0017(10)
C11 0.0296(12) 0.0256(11) 0.0278(12) -0.0027(9) 0.0172(10) 0.0010(9)
C6 0.0284(12) 0.0372(13) 0.0267(12) -0.0014(10) 0.0149(11) 0.0021(10)
Si1 0.0328(5) 0.0179(5) 0.0280(5) 0.000 0.0188(4) 0.000
O1W 0.105(3) 0.176(4) 0.257(5) -0.047(3) 0.121(4) -0.145(4)

loop_
_atom_type_symbol
_atom_type_description
_atom_type_scat_dispersion_real
_atom_type_scat_dispersion_imag
_atom_type_scat_source
C C 0.0033 0.0016 'International Tables Vol C Tables 4.2.6.8 and 6.1.1.4'
H H 0.0000 0.0000 'International Tables Vol C Tables 4.2.6.8 and 6.1.1.4'
Si Si 0.0817 0.0704 'International Tables Vol C Tables 4.2.6.8 and 6.1.1.4'
Cu Cu 0.3201 1.2651 'International Tables Vol C Tables 4.2.6.8 and 6.1.1.4'
F F 0.0171 0.0103 'International Tables Vol C Tables 4.2.6.8 and 6.1.1.4'
N N 0.0061 0.0033 'International Tables Vol C Tables 4.2.6.8 and 6.1.1.4'
O O 0.0106 0.0060 'International Tables Vol C Tables 4.2.6.8 and 6.1.1.4'

loop_
_geom_angle_atom_site_label_1
_geom_angle_atom_site_label_2
_geom_angle_atom_site_label_3
_geom_angle_site_symmetry_1
_geom_angle_site_symmetry_3
_geom_angle
N1 Cu1 N1 6_565 5_666 178.65(9)
N1 Cu1 N2 6_565 . 91.03(8)
N1 Cu1 N2 5_666 . 88.95(8)
N1 Cu1 N2 6_565 2_655 88.95(8)
N1 Cu1 N2 5_666 2_655 91.03(8)
N2 Cu1 N2 . 2_655 178.15(9)
N1 Cu1 F2 6_565 . 90.68(5)
N1 Cu1 F2 5_666 . 90.68(5)
N2 Cu1 F2 . . 90.93(5)
N2 Cu1 F2 2_655 . 90.93(5)
N1 Cu1 F4 6_565 1_565 89.32(5)
N1 Cu1 F4 5_666 1_565 89.32(5)
N2 Cu1 F4 . 1_565 89.07(5)
N2 Cu1 F4 2_655 1_565 89.07(5)
F2 Cu1 F4 . 1_565 180.0
Si1 F2 Cu1 . . 180.0000(10)
Si1 F4 Cu1 . 1_545 180.0000(10)
C5 N1 C1 . . 117.9(2)
C5 N1 Cu1 . 5_666 120.21(15)
C1 N1 Cu1 . 5_666 121.42(16)
C10 N2 C11 . . 118.6(2)
C10 N2 Cu1 . . 118.57(16)
C11 N2 Cu1 . . 122.52(15)
N1 C1 C2 . . 122.3(2)
N1 C1 H1 . . 118.8
C2 C1 H1 . . 118.8
C1 C2 C3 . . 120.2(2)
C1 C2 H2 . . 119.9
C3 C2 H2 . . 119.9
C2 C3 C4 . . 117.8(2)
C2 C3 H3 . . 121.1
C4 C3 H3 . . 121.1
C5 C4 C3 . . 119.2(2)
C5 C4 C6 . . 116.8(2)
C3 C4 C6 . . 123.9(2)
N1 C5 C4 . . 122.4(2)
N1 C5 H5 . . 118.8
C4 C5 H5 . . 118.8
C11 C7 C8 . . 118.6(2)
C11 C7 C6 . . 123.4(2)
C8 C7 C6 . . 117.8(2)
C9 C8 C7 . . 119.4(2)
C9 C8 H8 . . 120.3
C7 C8 H8 . . 120.3
C8 C9 C10 . . 118.8(2)
C8 C9 H9 . . 120.6
C10 C9 H9 . . 120.6
N2 C10 C9 . . 122.8(2)
N2 C10 H10 . . 118.6
C9 C10 H10 . . 118.6
N2 C11 C7 . . 121.9(2)
N2 C11 H11 . . 119.1
C7 C11 H11 . . 119.1
O1 C6 C4 . . 118.3(2)
O1 C6 C7 . . 119.5(2)
C4 C6 C7 . . 122.1(2)
F3 Si1 F3 . 2_655 179.09(11)
F3 Si1 F1 . 2_655 89.62(12)
F3 Si1 F1 2_655 2_655 90.36(12)
F3 Si1 F1 . . 90.36(12)
F3 Si1 F1 2_655 . 89.62(12)
F1 Si1 F1 2_655 . 178.52(13)
F3 Si1 F4 . . 90.45(5)
F3 Si1 F4 2_655 . 90.45(5)
F1 Si1 F4 2_655 . 90.74(6)
F1 Si1 F4 . . 90.74(6)
F3 Si1 F2 . . 89.55(5)
F3 Si1 F2 2_655 . 89.55(5)
F1 Si1 F2 2_655 . 89.26(6)
F1 Si1 F2 . . 89.26(6)
F4 Si1 F2 . . 180.0
H1A O1W H1B . . 109.8

loop_
_geom_bond_atom_site_label_1
_geom_bond_atom_site_label_2
_geom_bond_site_symmetry_2
_geom_bond_distance
Cu1 N1 6_565 2.033(2)
Cu1 N1 5_666 2.033(2)
Cu1 N2 . 2.038(2)
Cu1 N2 2_655 2.038(2)
Cu1 F2 . 2.241(2)
Cu1 F4 1_565 2.401(2)
F1 Si1 . 1.6747(19)
F2 Si1 . 1.714(2)
F3 Si1 . 1.6636(17)
F4 Si1 . 1.707(2)
F4 Cu1 1_545 2.401(2)
O1 C6 . 1.212(3)
N1 C5 . 1.342(3)
N1 C1 . 1.352(3)
N1 Cu1 5_666 2.033(2)
N2 C10 . 1.341(3)
N2 C11 . 1.351(3)
C1 C2 . 1.371(4)
C1 H1 . 0.9300
C2 C3 . 1.382(4)
C2 H2 . 0.9300
C3 C4 . 1.390(3)
C3 H3 . 0.9300
C4 C5 . 1.389(3)
C4 C6 . 1.493(3)
C5 H5 . 0.9300
C7 C11 . 1.386(3)
C7 C8 . 1.394(3)
C7 C6 . 1.494(3)
C8 C9 . 1.378(4)
C8 H8 . 0.9300
C9 C10 . 1.378(4)
C9 H9 . 0.9300
C10 H10 . 0.9300
C11 H11 . 0.9300
Si1 F3 2_655 1.6636(17)
Si1 F1 2_655 1.6747(19)
O1W H1A . 0.8900
O1W H1B . 0.8901

loop_
_geom_hbond_atom_site_label_D
_geom_hbond_atom_site_label_H
_geom_hbond_atom_site_label_A
_geom_hbond_site_symmetry_A
_geom_hbond_distance_DH
_geom_hbond_distance_HA
_geom_hbond_distance_DA
_geom_hbond_angle_DHA
_geom_hbond_publ_flag
O1W H1B F1 1_555 0.89 1.89 2.777(6) 173 y
O1W H1A O1 5_666 0.89 2.03 2.850(3) 153 y

loop_
_geom_torsion_atom_site_label_1
_geom_torsion_atom_site_label_2
_geom_torsion_atom_site_label_3
_geom_torsion_atom_site_label_4
_geom_torsion_site_symmetry_1
_geom_torsion
N1 Cu1 N2 C10 6_565 54.16(18)
N1 Cu1 N2 C10 5_666 -124.49(18)
F2 Cu1 N2 C10 . 144.85(17)
F4 Cu1 N2 C10 1_565 -35.15(17)
N1 Cu1 N2 C11 6_565 -132.42(18)
N1 Cu1 N2 C11 5_666 48.93(18)
F2 Cu1 N2 C11 . -41.73(17)
F4 Cu1 N2 C11 1_565 138.27(17)
C5 N1 C1 C2 . -4.1(4)
Cu1 N1 C1 C2 5_666 167.9(2)
N1 C1 C2 C3 . 0.8(4)
C1 C2 C3 C4 . 3.0(4)
C2 C3 C4 C5 . -3.4(4)
C2 C3 C4 C6 . 171.6(2)
C1 N1 C5 C4 . 3.7(3)
Cu1 N1 C5 C4 5_666 -168.43(17)
C3 C4 C5 N1 . 0.0(3)
C6 C4 C5 N1 . -175.3(2)
C11 C7 C8 C9 . -0.2(4)
C6 C7 C8 C9 . -175.2(2)
C7 C8 C9 C10 . 0.7(4)
C11 N2 C10 C9 . -0.6(4)
Cu1 N2 C10 C9 . 173.0(2)
C8 C9 C10 N2 . -0.3(4)
C10 N2 C11 C7 . 1.2(3)
Cu1 N2 C11 C7 . -172.22(17)
C8 C7 C11 N2 . -0.8(4)
C6 C7 C11 N2 . 173.9(2)
C5 C4 C6 O1 . 45.3(3)
C3 C4 C6 O1 . -129.8(3)
C5 C4 C6 C7 . -132.4(2)
C3 C4 C6 C7 . 52.6(3)
C11 C7 C6 O1 . -164.2(2)
C8 C7 C6 O1 . 10.6(4)
C11 C7 C6 C4 . 13.4(4)
C8 C7 C6 C4 . -171.8(2)
